data_1534543
loop_
_publ_author_name
'Sawodny, W.'
'Rediess, K.'
'Thewalt, U.'

_publ_section_title
;
 Die Reaktion von U(V)-und U(VI)-Verbindungen mit S O Cl2
;
_journal_name_full 'Zeitschrift fuer Anorganische und Allgemeine Chemie'
_journal_page_first 81
_journal_page_last 88
_journal_volume 499
_journal_year 1983
_chemical_formula_sum 'Cl9 S U'
_chemical_name_systematic '(S Cl3) (U Cl6)'
_space_group_IT_number 19
_symmetry_space_group_name_Hall 'P 2ac 2ab'
_symmetry_space_group_name_H-M 'P 21 21 21'
_cell_angle_alpha 90
_cell_angle_beta 90
_cell_angle_gamma 90
_cell_formula_units_Z 4
_cell_length_a 10.668
_cell_length_b 10.712
_cell_length_c 11.333
_cell_volume 1295.086
_citation_journal_id_ASTM ZAACAB
_cod_data_source_file Sawodny_ZAACAB_1983_202.cif
_cod_data_source_block Cl9S1U1
_cod_original_formula_sum 'Cl9 S1 U1'
_cod_database_code 1534543

loop_
_symmetry_equiv_pos_as_xyz
x,y,z
-x+1/2,-y,z+1/2
x+1/2,-y+1/2,-z
-x,y+1/2,-z+1/2

loop_
_atom_site_label
_atom_site_type_symbol
_atom_site_fract_x
_atom_site_fract_y
_atom_site_fract_z
_atom_site_occupancy
_atom_site_U_iso_or_equiv
Cl5 Cl-1 -0.2221 0.537 0.596 1 0.0
Cl4 Cl-1 -0.1424 0.6982 0.3314 1 0.0
Cl2 Cl-1 0.095 0.45 0.6329 1 0.0
S1 S+4 0.4261 0.4538 0.414 1 0.0
Cl3 Cl-1 -0.0706 0.3824 0.3605 1 0.0
U1 U+5 -0.0258 0.575 0.4812 1 0.0
Cl7 Cl-1 0.4307 0.4636 0.5862 1 0.0
Cl1 Cl-1 0.1728 0.6093 0.367 1 0.0
Cl8 Cl-1 0.5973 0.3958 0.3774 1 0.0
Cl9 Cl-1 0.3267 0.3035 0.3836 1 0.0
Cl6 Cl-1 0.0162 0.7678 0.6009 1 0.0
